data_7033950
loop_
_publ_author_name
'von Wachenfeldt, Henrik'
'Polukeev, Alexey V.'
'Loganathan, Nagarajan'
'Paulsen, Filip'
'R\"ose, Philipp'
'Garreau, Marion'
'Wendt, Ola F.'
'Strand, Daniel'

_publ_section_title
;
 Cyclometallated gold(iii) aryl-pyridine complexes as efficient catalysts
 for three-component synthesis of substituted oxazoles.
;
_journal_issue 12
_journal_name_full 'Dalton transactions (Cambridge, England : 2003)'
_journal_page_first 5347
_journal_page_last 5353
_journal_paper_doi 10.1039/c4dt03806a
_journal_volume 44
_journal_year 2015
_chemical_formula_moiety 'C11 H6 Au Cl2 F2 N'
_chemical_formula_sum 'C11 H6 Au Cl2 F2 N'
_chemical_formula_weight 458.03
_chemical_name_systematic
; 
 ? 
;
_space_group_IT_number 14
_symmetry_cell_setting monoclinic
_symmetry_Int_Tables_number 14
_symmetry_space_group_name_Hall '-P 2ybc'
_symmetry_space_group_name_H-M 'P 1 21/c 1'
_atom_sites_solution_hydrogens geom
_atom_sites_solution_primary direct
_atom_sites_solution_secondary difmap
_audit_creation_method
;
CrysAlisPro, Oxford Diffraction Ltd.,
Version 1.171.35.8 (release 07-03-2011 CrysAlis171 .NET)
(compiled Mar  7 2011,18:06:32)
;
_audit_update_record
;
2014-09-02 deposited with the CCDC.
2015-02-09 downloaded from the CCDC.
;
_cell_angle_alpha 90.00
_cell_angle_beta 106.149(3)
_cell_angle_gamma 90.00
_cell_formula_units_Z 4
_cell_length_a 8.058(6)
_cell_length_b 16.703(2)
_cell_length_c 9.025(5)
_cell_measurement_temperature 293(2)
_cell_volume 1166.8(11)
_computing_cell_refinement
;
CrysAlisPro, Agilent Technologies,
Version 1.171.35.8 (release 07-03-2011 CrysAlis171 .NET)
(compiled Mar  7 2011,18:06:32)
;
_computing_data_collection
;
CrysAlisPro, Agilent Technologies,
Version 1.171.35.8 (release 07-03-2011 CrysAlis171 .NET)
(compiled Mar  7 2011,18:06:32)
;
_computing_data_reduction
;
CrysAlisPro, Agilent Technologies,
Version 1.171.35.8 (release 07-03-2011 CrysAlis171 .NET)
(compiled Mar  7 2011,18:06:32)
;
_computing_molecular_graphics 'BRUKER SHELXTL'
_computing_publication_material 'BRUKER SHELXTL'
_computing_structure_refinement 'BRUKER SHELXTL'
_computing_structure_solution 'BRUKER SHELXTL'
_diffrn_ambient_temperature 293(2)
_diffrn_detector_area_resol_mean 16.1829
_diffrn_measured_fraction_theta_full 0.996
_diffrn_measured_fraction_theta_max 0.996
_diffrn_measurement_device_type 'Xcalibur, Sapphire3'
_diffrn_measurement_method '/w scan'
_diffrn_radiation_monochromator graphite
_diffrn_radiation_source 'Enhance (Mo) X-ray Source'
_diffrn_radiation_type MoK\a
_diffrn_radiation_wavelength 0.71069
_diffrn_reflns_av_R_equivalents 0.0694
_diffrn_reflns_av_sigmaI/netI 0.0611
_diffrn_reflns_limit_h_max 10
_diffrn_reflns_limit_h_min -9
_diffrn_reflns_limit_k_max 19
_diffrn_reflns_limit_k_min -21
_diffrn_reflns_limit_l_max 9
_diffrn_reflns_limit_l_min -11
_diffrn_reflns_number 8421
_diffrn_reflns_theta_full 27.00
_diffrn_reflns_theta_max 27.00
_diffrn_reflns_theta_min 2.44
_exptl_absorpt_coefficient_mu 13.065
_exptl_absorpt_correction_T_max 0.3031
_exptl_absorpt_correction_T_min 0.2020
_exptl_absorpt_correction_type multi-scan
_exptl_absorpt_process_details
;
CrysAlisPro, Agilent Technologies,
Version 1.171.35.8 (release 07-03-2011 CrysAlis171 .NET)
(compiled Mar  7 2011,18:06:32)
Empirical absorption correction using spherical harmonics,
 implemented in SCALE3 ABSPACK scaling algorithm.
;
_exptl_crystal_colour yellow
_exptl_crystal_density_diffrn 2.607
_exptl_crystal_density_method 'not measured'
_exptl_crystal_description cuboid
_exptl_crystal_F_000 840
_exptl_crystal_size_max 0.18
_exptl_crystal_size_mid 0.17
_exptl_crystal_size_min 0.12
_refine_diff_density_max 3.828
_refine_diff_density_min -1.208
_refine_diff_density_rms 0.252
_refine_ls_extinction_method none
_refine_ls_goodness_of_fit_ref 1.023
_refine_ls_hydrogen_treatment constr
_refine_ls_matrix_type full
_refine_ls_number_parameters 154
_refine_ls_number_reflns 2540
_refine_ls_number_restraints 0
_refine_ls_restrained_S_all 1.023
_refine_ls_R_factor_all 0.0779
_refine_ls_R_factor_gt 0.0527
_refine_ls_shift/su_max 0.000
_refine_ls_shift/su_mean 0.000
_refine_ls_structure_factor_coef Fsqd
_refine_ls_weighting_details 'calc w=1/[\s^2^(Fo^2^)+(0.0725P)^2^+0.0000P] where P=(Fo^2^+2Fc^2^)/3'
_refine_ls_weighting_scheme calc
_refine_ls_wR_factor_gt 0.1194
_refine_ls_wR_factor_ref 0.1277
_reflns_number_gt 1870
_reflns_number_total 2540
_reflns_threshold_expression >2sigma(I)
_cod_data_source_file c4dt03806a2.cif
_cod_data_source_block ln144
_cod_depositor_comments 'Adding full bibliography for 7033948--7033951.cif.'
_cod_original_sg_symbol_H-M P21/c
_cod_database_code 7033950

loop_
_symmetry_equiv_pos_as_xyz
'x, y, z'
'-x, y+1/2, -z+1/2'
'-x, -y, -z'
'x, -y-1/2, z-1/2'

loop_
_atom_site_label
_atom_site_type_symbol
_atom_site_fract_x
_atom_site_fract_y
_atom_site_fract_z
_atom_site_U_iso_or_equiv
_atom_site_adp_type
_atom_site_occupancy
_atom_site_symmetry_multiplicity
_atom_site_calc_flag
_atom_site_refinement_flags
Au1 Au 0.76136(5) 0.31731(2) 0.32248(5) 0.04110(18) Uani 1 1 d .
Cl1 Cl 0.7159(5) 0.4499(2) 0.3374(5) 0.0740(10) Uani 1 1 d .
Cl2 Cl 0.9851(4) 0.3447(2) 0.2069(4) 0.0614(8) Uani 1 1 d .
C11 C 0.9062(15) 0.1595(7) 0.2630(14) 0.052(3) Uani 1 1 d .
H11 H 0.9839 0.1893 0.2264 0.063 Uiso 1 1 calc R
C7 C 0.6632(14) 0.1537(7) 0.3628(14) 0.044(3) Uani 1 1 d .
F2 F 0.2425(10) 0.3584(5) 0.5889(9) 0.076(2) Uani 1 1 d .
C4 C 0.3085(15) 0.2275(8) 0.5318(14) 0.056(3) Uani 1 1 d .
H4 H 0.2208 0.2078 0.5703 0.067 Uiso 1 1 calc R
N1 N 0.7841(11) 0.1974(5) 0.3136(10) 0.044(2) Uani 1 1 d .
F1 F 0.3770(10) 0.0989(4) 0.4789(9) 0.075(2) Uani 1 1 d .
C9 C 0.7910(17) 0.0324(8) 0.3092(15) 0.065(4) Uani 1 1 d .
H9 H 0.7927 -0.0233 0.3070 0.078 Uiso 1 1 calc R
C2 C 0.4666(15) 0.3391(7) 0.4717(14) 0.049(3) Uani 1 1 d .
H2 H 0.4842 0.3941 0.4710 0.059 Uiso 1 1 calc R
C8 C 0.6651(17) 0.0727(7) 0.3559(16) 0.062(3) Uani 1 1 d .
H8 H 0.5796 0.0437 0.3833 0.075 Uiso 1 1 calc R
C6 C 0.5438(13) 0.2048(7) 0.4174(13) 0.044(3) Uani 1 1 d .
C3 C 0.3402(16) 0.3080(7) 0.5289(15) 0.052(3) Uani 1 1 d .
C1 C 0.5678(14) 0.2874(7) 0.4147(13) 0.042(2) Uani 1 1 d .
C10 C 0.9169(17) 0.0772(7) 0.2650(16) 0.067(4) Uani 1 1 d .
H10 H 1.0064 0.0516 0.2375 0.080 Uiso 1 1 calc R
C5 C 0.4088(14) 0.1783(6) 0.4771(15) 0.048(3) Uani 1 1 d .

loop_
_atom_site_aniso_label
_atom_site_aniso_U_11
_atom_site_aniso_U_22
_atom_site_aniso_U_33
_atom_site_aniso_U_23
_atom_site_aniso_U_13
_atom_site_aniso_U_12
Au1 0.0392(2) 0.0365(3) 0.0487(3) 0.0044(2) 0.01415(18) -0.00125(19)
Cl1 0.082(2) 0.0370(16) 0.114(3) 0.0115(18) 0.046(2) 0.0018(16)
Cl2 0.0540(17) 0.0671(19) 0.071(2) 0.0070(17) 0.0300(16) -0.0104(15)
C11 0.040(6) 0.056(7) 0.057(8) -0.007(6) 0.009(5) 0.004(5)
C7 0.046(6) 0.032(5) 0.052(7) -0.007(5) 0.011(5) -0.002(5)
F2 0.068(5) 0.083(6) 0.087(6) -0.015(5) 0.040(4) 0.014(4)
C4 0.046(6) 0.067(9) 0.058(8) 0.007(7) 0.021(6) -0.008(6)
N1 0.043(5) 0.038(5) 0.048(6) 0.004(4) 0.009(4) 0.004(4)
F1 0.088(5) 0.040(4) 0.113(7) 0.003(4) 0.056(5) -0.017(4)
C9 0.076(9) 0.041(7) 0.078(10) 0.005(7) 0.020(7) 0.005(6)
C2 0.050(7) 0.043(6) 0.054(7) -0.002(6) 0.014(6) 0.009(5)
C8 0.070(8) 0.038(7) 0.083(9) 0.000(7) 0.028(7) -0.010(6)
C6 0.031(5) 0.048(7) 0.051(7) 0.003(5) 0.008(5) 0.001(4)
C3 0.047(6) 0.057(8) 0.053(7) -0.004(6) 0.014(5) 0.008(6)
C1 0.042(6) 0.042(6) 0.041(6) 0.002(5) 0.012(5) -0.009(5)
C10 0.064(8) 0.050(8) 0.089(10) -0.007(7) 0.025(7) 0.015(6)
C5 0.041(6) 0.043(7) 0.058(7) 0.005(6) 0.011(5) -0.004(5)

loop_
_atom_type_symbol
_atom_type_description
_atom_type_scat_dispersion_real
_atom_type_scat_dispersion_imag
_atom_type_scat_source
C C 0.0033 0.0016 'International Tables Vol C Tables 4.2.6.8 and 6.1.1.4'
H H 0.0000 0.0000 'International Tables Vol C Tables 4.2.6.8 and 6.1.1.4'
N N 0.0061 0.0033 'International Tables Vol C Tables 4.2.6.8 and 6.1.1.4'
Cl Cl 0.1484 0.1585 'International Tables Vol C Tables 4.2.6.8 and 6.1.1.4'
Au Au -2.0133 8.8022 'International Tables Vol C Tables 4.2.6.8 and 6.1.1.4'
F F 0.0171 0.0103 'International Tables Vol C Tables 4.2.6.8 and 6.1.1.4'

loop_
_geom_angle_atom_site_label_1
_geom_angle_atom_site_label_2
_geom_angle_atom_site_label_3
_geom_angle
N1 Au1 C1 82.0(4)
N1 Au1 Cl1 175.4(3)
C1 Au1 Cl1 93.5(3)
N1 Au1 Cl2 94.9(3)
C1 Au1 Cl2 176.5(3)
Cl1 Au1 Cl2 89.57(12)
N1 C11 C10 120.8(12)
N1 C11 H11 119.6
C10 C11 H11 119.6
C8 C7 N1 119.6(10)
C8 C7 C6 127.7(11)
N1 C7 C6 112.7(10)
C5 C4 C3 117.5(11)
C5 C4 H4 121.3
C3 C4 H4 121.3
C11 N1 C7 120.3(10)
C11 N1 Au1 124.2(8)
C7 N1 Au1 115.5(7)
C8 C9 C10 118.5(12)
C8 C9 H9 120.7
C10 C9 H9 120.7
C3 C2 C1 118.8(11)
C3 C2 H2 120.6
C1 C2 H2 120.6
C7 C8 C9 121.4(12)
C7 C8 H8 119.3
C9 C8 H8 119.3
C1 C6 C5 116.2(10)
C1 C6 C7 117.5(10)
C5 C6 C7 126.2(11)
F2 C3 C2 119.3(11)
F2 C3 C4 117.9(11)
C2 C3 C4 122.9(11)
C2 C1 C6 120.9(10)
C2 C1 Au1 126.9(9)
C6 C1 Au1 112.2(8)
C11 C10 C9 119.3(12)
C11 C10 H10 120.4
C9 C10 H10 120.4
C4 C5 F1 117.5(10)
C4 C5 C6 123.7(11)
F1 C5 C6 118.8(10)

loop_
_geom_bond_atom_site_label_1
_geom_bond_atom_site_label_2
_geom_bond_distance
Au1 N1 2.015(9)
Au1 C1 2.024(10)
Au1 Cl1 2.254(3)
Au1 Cl2 2.365(3)
C11 N1 1.352(14)
C11 C10 1.377(16)
C11 H11 0.9300
C7 C8 1.355(16)
C7 N1 1.385(14)
C7 C6 1.469(15)
F2 C3 1.363(13)
C4 C5 1.340(16)
C4 C3 1.370(16)
C4 H4 0.9300
F1 C5 1.352(12)
C9 C8 1.379(18)
C9 C10 1.404(17)
C9 H9 0.9300
C2 C3 1.367(16)
C2 C1 1.381(15)
C2 H2 0.9300
C8 H8 0.9300
C6 C1 1.395(15)
C6 C5 1.412(15)
C10 H10 0.9300
